data_4314153
loop_
_publ_author_name
'Amanda C. Bean'
'Brian L. Scott'
'Thomas E. Albrecht-Schmitt'
'Wolfgang Runde'

_publ_contact_author_address
; Chemistry Division
 Los Alamos National Laboratory
 Los Alamos, NM 87545
;
_publ_contact_author_email runde@lanl.gov
_publ_contact_author_fax '(505) 665-4955'
_publ_contact_author_name 'Wolfgang Runde'
_publ_contact_author_phone '(505) 667-3350'
_publ_section_title
;
 Structural and Spectroscopic Trends in Actinyl Iodates of Uranium,
 Neptunium, and Plutonium
;
_journal_name_full 'Inorganic Chemistry'
_journal_page_first 5632
_journal_page_last 5636
_journal_paper_doi 10.1021/ic0341688
_journal_volume 42
_journal_year 2003
_chemical_formula_moiety NpO2(IO3)2H2O
_chemical_formula_sum 'H2 I2 Np O9'
_chemical_formula_weight 636.82
_chemical_name_systematic
; 
 ? 
;
_space_group_IT_number 60
_symmetry_cell_setting orthorhombic
_symmetry_space_group_name_Hall '-P 2n 2c'
_symmetry_space_group_name_H-M 'P c a n'
_atom_sites_solution_hydrogens geom
_atom_sites_solution_primary direct
_atom_sites_solution_secondary difmap
_audit_creation_method SHELXL-97
_cell_angle_alpha 90.00
_cell_angle_beta 90.00
_cell_angle_gamma 90.00
_cell_formula_units_Z 4
_cell_length_a 7.684(2)
_cell_length_b 8.450(2)
_cell_length_c 12.493(3)
_cell_measurement_temperature 203(2)
_cell_volume 811.2(3)
_computing_cell_refinement 'SMART, SAINT'
_computing_data_collection SMART
_computing_data_reduction SMART
_computing_molecular_graphics 'SHELXP-97 (Sheldrick, 1997)'
_computing_publication_material 'SHELCIF-97 (Sheldrick, 1997)'
_computing_structure_refinement 'SHELXL-97 (Sheldrick, 1997)'
_computing_structure_solution 'SHELXS-97 (Sheldrick, 1990)'
_diffrn_ambient_temperature 203(2)
_diffrn_measured_fraction_theta_full 0.998
_diffrn_measured_fraction_theta_max 0.998
_diffrn_measurement_device_type 'Bruker P4/CCD/PC'
_diffrn_measurement_method '0.3 degree a and w scans'
_diffrn_radiation_monochromator graphite
_diffrn_radiation_source 'fine-focus sealed tube'
_diffrn_radiation_type MoK\a
_diffrn_radiation_wavelength 0.71073
_diffrn_reflns_av_R_equivalents 0.0405
_diffrn_reflns_av_sigmaI/netI 0.0182
_diffrn_reflns_limit_h_max 7
_diffrn_reflns_limit_h_min -8
_diffrn_reflns_limit_k_max 9
_diffrn_reflns_limit_k_min -9
_diffrn_reflns_limit_l_max 13
_diffrn_reflns_limit_l_min -11
_diffrn_reflns_number 3990
_diffrn_reflns_theta_full 23.19
_diffrn_reflns_theta_max 23.19
_diffrn_reflns_theta_min 3.58
_diffrn_standards_decay_% 0
_exptl_absorpt_coefficient_mu 20.440
_exptl_absorpt_correction_T_max 0.086
_exptl_absorpt_correction_T_min 0.137
_exptl_absorpt_correction_type multi-scan
_exptl_crystal_colour green
_exptl_crystal_density_diffrn 5.214
_exptl_crystal_density_method 'not measured'
_exptl_crystal_description 'multi-faceted block'
_exptl_crystal_F_000 1092
_exptl_crystal_size_max 0.21
_exptl_crystal_size_mid 0.12
_exptl_crystal_size_min 0.12
_refine_diff_density_max 1.053
_refine_diff_density_min -1.318
_refine_diff_density_rms 0.270
_refine_ls_extinction_coef 0.0070(4)
_refine_ls_extinction_expression Fc^*^=kFc[1+0.001xFc^2^\l^3^/sin(2\q)]^-1/4^
_refine_ls_extinction_method SHELXL
_refine_ls_goodness_of_fit_ref 1.402
_refine_ls_hydrogen_treatment mixed
_refine_ls_matrix_type full
_refine_ls_number_parameters 57
_refine_ls_number_reflns 583
_refine_ls_number_restraints 0
_refine_ls_restrained_S_all 1.402
_refine_ls_R_factor_all 0.0297
_refine_ls_R_factor_gt 0.0297
_refine_ls_shift/su_max 0.000
_refine_ls_shift/su_mean 0.000
_refine_ls_structure_factor_coef Fsqd
_refine_ls_weighting_details 'calc w=1/[\s^2^(Fo^2^)+(0.0248P)^2^+15.6098P] where P=(Fo^2^+2Fc^2^)/3'
_refine_ls_weighting_scheme calc
_refine_ls_wR_factor_gt 0.0700
_refine_ls_wR_factor_ref 0.0701
_reflns_number_gt 582
_reflns_number_total 583
_reflns_threshold_expression >2sigma(I)
_cod_data_source_file ic0341688si20030514_103712_2.cif
_cod_data_source_block 1
_cod_depositor_comments
;
The following automatic conversions were performed:

'_exptl_absorpt_correction_type' value 'multiscan' changed to
'multi-scan' according to the built-in table from CIF Core dictionary
named 'cif_core.dic' version 2.4.1 from 2010-06-29.

Automatic conversion script
Id: cif_fix_values 1646 2011-03-28 12:23:43Z adriana 
;
_cod_original_cell_volume 811.2(4)
_cod_original_formula_sum 'Np O9 H2 I2'
_cod_database_code 4314153

loop_
_symmetry_equiv_pos_as_xyz
'x, y, z'
'-x+1/2, -y+1/2, z+1/2'
'x, -y, -z+1/2'
'-x+1/2, y+1/2, -z'
'-x, -y, -z'
'x-1/2, y-1/2, -z-1/2'
'-x, y, z-1/2'
'x-1/2, -y-1/2, z'

loop_
_atom_site_label
_atom_site_type_symbol
_atom_site_fract_x
_atom_site_fract_y
_atom_site_fract_z
_atom_site_U_iso_or_equiv
_atom_site_adp_type
_atom_site_occupancy
_atom_site_symmetry_multiplicity
_atom_site_calc_flag
_atom_site_refinement_flags
_atom_site_disorder_assembly
_atom_site_disorder_group
Np1 Np 0.07859(7) 0.5000 0.7500 0.0067(3) Uani 1 2 d S . .
I1 I -0.09204(8) 0.81273(8) 0.54490(5) 0.0072(3) Uani 1 1 d . . .
O1 O 0.0751(10) 0.3244(9) 0.6743(6) 0.0128(18) Uani 1 1 d . . .
O2 O -0.2442(14) 0.5000 0.7500 0.019(3) Uani 1 2 d S . .
O3 O -0.0187(11) 0.6206(9) 0.5931(6) 0.0130(17) Uani 1 1 d . . .
O4 O 0.1250(10) 0.8991(9) 0.5417(6) 0.0140(18) Uani 1 1 d . . .
O5 O -0.1647(10) 0.8996(9) 0.6688(6) 0.0156(18) Uani 1 1 d . . .

loop_
_atom_site_aniso_label
_atom_site_aniso_U_11
_atom_site_aniso_U_22
_atom_site_aniso_U_33
_atom_site_aniso_U_23
_atom_site_aniso_U_13
_atom_site_aniso_U_12
Np1 0.0073(4) 0.0058(4) 0.0070(4) 0.0002(2) 0.000 0.000
I1 0.0058(5) 0.0076(5) 0.0081(5) -0.0001(3) -0.0005(3) 0.0006(3)
O1 0.022(4) 0.010(4) 0.007(4) 0.000(3) 0.000(3) 0.000(3)
O2 0.004(6) 0.027(6) 0.025(7) 0.002(5) 0.000 0.000
O3 0.016(4) 0.011(3) 0.012(4) 0.007(3) -0.004(3) 0.000(3)
O4 0.009(4) 0.008(4) 0.026(5) 0.002(3) 0.007(4) 0.001(3)
O5 0.017(4) 0.018(4) 0.012(4) -0.003(3) 0.001(3) 0.005(3)

loop_
_atom_type_symbol
_atom_type_description
_atom_type_scat_dispersion_real
_atom_type_scat_dispersion_imag
_atom_type_scat_source
O O 0.0106 0.0060 'International Tables Vol C Tables 4.2.6.8 and 6.1.1.4'
H H 0.0000 0.0000 'International Tables Vol C Tables 4.2.6.8 and 6.1.1.4'
I I -0.4742 1.8119 'International Tables Vol C Tables 4.2.6.8 and 6.1.1.4'
Np Np -11.4937 4.1493 'International Tables Vol C Tables 4.2.6.8 and 6.1.1.4'

loop_
_geom_angle_atom_site_label_1
_geom_angle_atom_site_label_2
_geom_angle_atom_site_label_3
_geom_angle
_geom_angle_site_symmetry_1
_geom_angle_site_symmetry_3
_geom_angle_publ_flag
O1 Np1 O1 178.3(5) . 3_566 ?
O1 Np1 O3 85.0(3) . . ?
O1 Np1 O3 94.5(3) 3_566 . ?
O1 Np1 O3 94.5(3) . 3_566 ?
O1 Np1 O3 85.0(3) 3_566 3_566 ?
O3 Np1 O3 142.6(4) . 3_566 ?
O1 Np1 O5 86.6(3) . 6_657 ?
O1 Np1 O5 94.9(3) 3_566 6_657 ?
O3 Np1 O5 141.4(3) . 6_657 ?
O3 Np1 O5 75.6(3) 3_566 6_657 ?
O1 Np1 O5 94.9(3) . 8_675 ?
O1 Np1 O5 86.6(3) 3_566 8_675 ?
O3 Np1 O5 75.6(3) . 8_675 ?
O3 Np1 O5 141.4(3) 3_566 8_675 ?
O5 Np1 O5 67.7(4) 6_657 8_675 ?
O1 Np1 O2 89.1(2) . . ?
O1 Np1 O2 89.1(2) 3_566 . ?
O3 Np1 O2 71.3(2) . . ?
O3 Np1 O2 71.3(2) 3_566 . ?
O5 Np1 O2 146.17(18) 6_657 . ?
O5 Np1 O2 146.17(18) 8_675 . ?
O5 I1 O3 100.0(3) . . ?
O5 I1 O4 98.0(3) . . ?
O3 I1 O4 94.7(3) . . ?
I1 O3 Np1 140.1(4) . . ?
I1 O5 Np1 140.3(4) . 6_567 ?

loop_
_geom_bond_atom_site_label_1
_geom_bond_atom_site_label_2
_geom_bond_distance
_geom_bond_site_symmetry_2
_geom_bond_publ_flag
Np1 O1 1.760(7) . ?
Np1 O1 1.760(7) 3_566 ?
Np1 O3 2.332(7) . ?
Np1 O3 2.332(7) 3_566 ?
Np1 O5 2.375(8) 6_657 ?
Np1 O5 2.375(8) 8_675 ?
Np1 O2 2.480(11) . ?
I1 O5 1.802(7) . ?
I1 O3 1.821(7) . ?
I1 O4 1.821(8) . ?
O5 Np1 2.375(7) 6_567 ?
